data_4084243
loop_
_publ_author_name
'Hirotsu, Masakazu'
'Santo, Kiyokazu'
'Tsuboi, Chiaki'
'Kinoshita, Isamu'

_publ_section_title
;
 Diiron Carbonyl Complexes Bearing an N,C,S-Pincer Ligand: Reactivity
 toward Phosphines, Heterolytic Fe--Fe Cleavage, and Electrocatalytic
 Proton Reduction
;
_journal_issue 16
_journal_name_full Organometallics
_journal_page_first 4260
_journal_paper_doi 10.1021/om500558h
_journal_volume 33
_journal_year 2014
_chemical_formula_moiety 'C38 H22 Fe2 N2 O4 S2, 2(C H2 Cl2)'
_chemical_formula_sum 'C40 H26 Cl4 Fe2 N2 O4 S2'
_chemical_formula_weight 916.27
_chemical_name_systematic ' ?'
_space_group_IT_number 14
_symmetry_cell_setting monoclinic
_symmetry_space_group_name_Hall '-P 2yab'
_symmetry_space_group_name_H-M 'P 1 21/a 1'
_atom_sites_solution_hydrogens difmap
_atom_sites_solution_primary direct
_atom_sites_solution_secondary difmap
_audit_creation_method SHELXL-97
_cell_angle_alpha 90.00
_cell_angle_beta 106.263(2)
_cell_angle_gamma 90.00
_cell_formula_units_Z 4
_cell_length_a 16.1004(12)
_cell_length_b 13.1729(9)
_cell_length_c 18.3841(14)
_cell_measurement_reflns_used 12076
_cell_measurement_temperature 193
_cell_measurement_theta_max 27.4855
_cell_measurement_theta_min 4.0192
_cell_volume 3743.0(5)
_computing_cell_refinement 'CrystalClear (Rigaku Inc., 2007)'
_computing_data_collection 'CrystalClear (Rigaku Inc., 2007)'
_computing_data_reduction 'CrystalClear (Rigaku Inc., 2007)'
_computing_molecular_graphics 'Ortep-3 for Windows (Farrugia, 1997)'
_computing_publication_material SHELXL97
_computing_structure_refinement 'SHELXL-97 (Sheldrick, 1997)'
_computing_structure_solution 'SIR97 (Altomare <i>et al.</i>,  1999)'
_diffrn_ambient_temperature 193
_diffrn_detector_area_resol_mean 14.6306
_diffrn_measured_fraction_theta_full 0.984
_diffrn_measured_fraction_theta_max 0.984
_diffrn_measurement_details
;
scan:
    Number of images: 360
               Slice: -80.0000 - 100.0000
         Image width: 0.5000
            Exp time: 10.0000
       Rotation axis: Phi
               Omega: 0.0000
                 Chi: 0.0000
                 Phi: 0.0000
                 XTD: 35.3353
              2theta: 9.7650
scan:
    Number of images: 100
               Slice: -30.0000 - 20.0000
         Image width: 0.5000
            Exp time: 10.0000
       Rotation axis: Omega
               Omega: 0.0000
                 Chi: 90.0000
                 Phi: 0.0000
                 XTD: 35.3353
              2theta: 9.7650
scan:
    Number of images: 100
               Slice: -30.0000 - 20.0000
         Image width: 0.5000
            Exp time: 10.0000
       Rotation axis: Omega
               Omega: 0.0000
                 Chi: 90.0000
                 Phi: 90.0000
                 XTD: 35.3353
              2theta: 9.7650
scan:
    Number of images: 100
               Slice: -30.0000 - 20.0000
         Image width: 0.5000
            Exp time: 10.0000
       Rotation axis: Omega
               Omega: 0.0000
                 Chi: 90.0000
                 Phi: 180.0000
                 XTD: 35.3353
              2theta: 9.7650
;
_diffrn_measurement_device 'Mercury CCD (2x2 bin mode)'
_diffrn_measurement_device_details 'AFC7: Eulerian 3-circle'
_diffrn_measurement_device_type 'Rigaku/MSC Mercury CCD'
_diffrn_measurement_method '\w or \f'
_diffrn_radiation_detector CCD
_diffrn_radiation_monochromator 'Graphite Monochromator'
_diffrn_radiation_source 'Rotating Anode'
_diffrn_radiation_type MoK\a
_diffrn_radiation_wavelength 0.710747
_diffrn_reflns_av_R_equivalents 0.0380
_diffrn_reflns_av_unetI/netI 0.0435
_diffrn_reflns_limit_h_max 18
_diffrn_reflns_limit_h_min -20
_diffrn_reflns_limit_k_max 17
_diffrn_reflns_limit_k_min -17
_diffrn_reflns_limit_l_max 22
_diffrn_reflns_limit_l_min -23
_diffrn_reflns_number 34864
_diffrn_reflns_reduction_process 'Lp corrections applied'
_diffrn_reflns_theta_full 27.49
_diffrn_reflns_theta_max 27.49
_diffrn_reflns_theta_min 4.02
_diffrn_source_current 100.0000
_diffrn_source_power 4.0000
_diffrn_source_voltage 40.0000
_exptl_absorpt_coefficient_mu 1.218
_exptl_absorpt_correction_T_max 0.8015
_exptl_absorpt_correction_T_min 0.7839
_exptl_absorpt_correction_type multi-scan
_exptl_absorpt_process_details '(Jacobson, 1998)'
_exptl_crystal_colour Orange
_exptl_crystal_density_diffrn 1.626
_exptl_crystal_density_method 'not measured'
_exptl_crystal_description Prism
_exptl_crystal_F_000 1856
_exptl_crystal_size_max 0.21
_exptl_crystal_size_mid 0.21
_exptl_crystal_size_min 0.19
_refine_diff_density_max 1.297
_refine_diff_density_min -1.072
_refine_diff_density_rms 0.081
_refine_ls_extinction_method none
_refine_ls_goodness_of_fit_ref 1.065
_refine_ls_hydrogen_treatment refall
_refine_ls_matrix_type full
_refine_ls_number_parameters 591
_refine_ls_number_reflns 8433
_refine_ls_number_restraints 0
_refine_ls_restrained_S_all 1.065
_refine_ls_R_factor_all 0.0675
_refine_ls_R_factor_gt 0.0487
_refine_ls_shift/su_max 0.001
_refine_ls_shift/su_mean 0.000
_refine_ls_structure_factor_coef Fsqd
_refine_ls_weighting_details 'calc w=1/[\s^2^(Fo^2^)+(0.0649P)^2^+1.0684P] where P=(Fo^2^+2Fc^2^)/3'
_refine_ls_weighting_scheme calc
_refine_ls_wR_factor_gt 0.1206
_refine_ls_wR_factor_ref 0.1322
_reflns_number_gt 6423
_reflns_number_total 8433
_reflns_threshold_expression >2sigma(I)
_cod_data_source_file om500558h_si_002.cif
_cod_data_source_block 7
_cod_depositor_comments
;
The following automatic conversions were performed:

'_exptl_absorpt_correction_type' value 'Multi-scan' changed to
'multi-scan' according to
/usr/data/users/saulius/crontab/automatic-downloads/rss-feeds/ACS/lib/dictionaries/cif_core.dic
dictionary named 'cif_core.dic' version 2.4.2 from 2011-04-26.

Automatic conversion script
Id: cif_fix_values 2281 2013-09-26 08:29:07Z andrius 

 Adding full bibliography for 4084240--4084243.cif.
;
_cod_original_sg_symbol_H-M P21/a
_cod_database_code 4084243

loop_
_symmetry_equiv_pos_as_xyz
'x, y, z'
'-x+1/2, y+1/2, -z'
'-x, -y, -z'
'x-1/2, -y-1/2, z'

loop_
_atom_site_label
_atom_site_type_symbol
_atom_site_fract_x
_atom_site_fract_y
_atom_site_fract_z
_atom_site_U_iso_or_equiv
_atom_site_adp_type
_atom_site_occupancy
_atom_site_symmetry_multiplicity
_atom_site_calc_flag
C1 C 0.62004(18) 0.9219(2) 0.42347(16) 0.0256(6) Uani 1 1 d
C2 C 0.70129(19) 0.8749(2) 0.44521(19) 0.0342(7) Uani 1 1 d
C3 C 0.7504(2) 0.8681(3) 0.3946(2) 0.0408(8) Uani 1 1 d
C4 C 0.7189(2) 0.9055(2) 0.3223(2) 0.0383(8) Uani 1 1 d
C5 C 0.6390(2) 0.9525(2) 0.30092(19) 0.0325(7) Uani 1 1 d
C6 C 0.58853(17) 0.9655(2) 0.35167(16) 0.0264(6) Uani 1 1 d
C7 C 0.43429(17) 1.0091(2) 0.35414(15) 0.0246(6) Uani 1 1 d
C8 C 0.50643(18) 1.0247(2) 0.32643(16) 0.0278(6) Uani 1 1 d
C9 C 0.5017(2) 1.1008(2) 0.27148(17) 0.0340(7) Uani 1 1 d
C10 C 0.4267(2) 1.1544(3) 0.24025(19) 0.0386(7) Uani 1 1 d
C11 C 0.3539(2) 1.1338(2) 0.26242(17) 0.0346(7) Uani 1 1 d
C12 C 0.35745(19) 1.0623(2) 0.31927(16) 0.0284(6) Uani 1 1 d
C13 C 0.28192(18) 1.0375(2) 0.34578(16) 0.0303(6) Uani 1 1 d
C14 C 0.2010(2) 1.0825(3) 0.3211(2) 0.0406(8) Uani 1 1 d
C15 C 0.1346(2) 1.0501(3) 0.3487(2) 0.0450(9) Uani 1 1 d
C16 C 0.1494(2) 0.9722(3) 0.4001(2) 0.0447(9) Uani 1 1 d
C17 C 0.2306(2) 0.9305(3) 0.4241(2) 0.0373(7) Uani 1 1 d
C18 C 0.40472(17) 0.8473(2) 0.51722(16) 0.0278(6) Uani 1 1 d
C19 C 0.41884(18) 0.8207(2) 0.38075(17) 0.0291(6) Uani 1 1 d
C20 C 0.3944(3) 1.3170(3) 0.3918(3) 0.0599(11) Uani 1 1 d
C21 C -0.11317(17) 1.0863(2) 0.07967(15) 0.0227(6) Uani 1 1 d
C22 C -0.18781(18) 1.1466(2) 0.06163(18) 0.0309(6) Uani 1 1 d
C23 C -0.2375(2) 1.1558(3) 0.11171(19) 0.0365(7) Uani 1 1 d
C24 C -0.2121(2) 1.1071(2) 0.18090(19) 0.0349(7) Uani 1 1 d
C25 C -0.13872(19) 1.0473(2) 0.19864(17) 0.0299(6) Uani 1 1 d
C26 C -0.08823(17) 1.0325(2) 0.14781(16) 0.0252(6) Uani 1 1 d
C27 C 0.06153(16) 0.97083(19) 0.14423(15) 0.0223(5) Uani 1 1 d
C28 C -0.01338(18) 0.9615(2) 0.16944(15) 0.0253(6) Uani 1 1 d
C29 C -0.0179(2) 0.8810(2) 0.21833(17) 0.0331(7) Uani 1 1 d
C30 C 0.0504(2) 0.8154(2) 0.24628(18) 0.0368(7) Uani 1 1 d
C31 C 0.1266(2) 0.8290(2) 0.22728(18) 0.0338(7) Uani 1 1 d
C32 C 0.13149(18) 0.9055(2) 0.17628(16) 0.0262(6) Uani 1 1 d
C33 C 0.21066(17) 0.9241(2) 0.15422(16) 0.0253(6) Uani 1 1 d
C34 C 0.2873(2) 0.8692(3) 0.17929(19) 0.0365(7) Uani 1 1 d
C35 C 0.3578(2) 0.8936(3) 0.1542(2) 0.0394(8) Uani 1 1 d
C36 C 0.3511(2) 0.9731(3) 0.1050(2) 0.0411(8) Uani 1 1 d
C37 C 0.27471(18) 1.0256(3) 0.08191(19) 0.0332(7) Uani 1 1 d
C38 C 0.11286(17) 1.1397(2) -0.00588(16) 0.0252(6) Uani 1 1 d
C39 C 0.09206(17) 1.1589(2) 0.13088(15) 0.0252(6) Uani 1 1 d
C40 C 0.0620(3) 0.6603(4) 0.0711(3) 0.0580(10) Uani 1 1 d
N1 N 0.29668(14) 0.96218(19) 0.39836(13) 0.0280(5) Uani 1 1 d
N2 N 0.20488(14) 1.00247(17) 0.10502(13) 0.0261(5) Uani 1 1 d
O1 O 0.39549(15) 0.79195(18) 0.56230(13) 0.0450(6) Uani 1 1 d
O2 O 0.41777(15) 0.75392(18) 0.34032(13) 0.0463(6) Uani 1 1 d
O3 O 0.13048(15) 1.19492(17) -0.04692(12) 0.0415(5) Uani 1 1 d
O4 O 0.09295(14) 1.22176(16) 0.17395(12) 0.0391(5) Uani 1 1 d
S1 S 0.56447(4) 0.92040(5) 0.49439(4) 0.02302(16) Uani 1 1 d
S2 S -0.05618(4) 1.08634(5) 0.00980(4) 0.02072(15) Uani 1 1 d
Cl1 Cl 0.28326(7) 1.32978(8) 0.38469(6) 0.0626(3) Uani 1 1 d
Cl2 Cl 0.45208(12) 1.41997(15) 0.43528(12) 0.1560(10) Uani 1 1 d
Cl3 Cl 0.16666(8) 0.61154(13) 0.09637(7) 0.0975(5) Uani 1 1 d
Cl4 Cl 0.00506(8) 0.63722(8) -0.02209(7) 0.0750(3) Uani 1 1 d
Fe1 Fe 0.42056(2) 0.92484(3) 0.44038(2) 0.02233(12) Uani 1 1 d
Fe2 Fe 0.08567(2) 1.05990(3) 0.06482(2) 0.02026(12) Uani 1 1 d
H2 H 0.722(2) 0.849(3) 0.496(2) 0.048(10) Uiso 1 1 d
H3 H 0.801(2) 0.840(3) 0.410(2) 0.050(10) Uiso 1 1 d
H4 H 0.751(2) 0.896(3) 0.285(2) 0.056(11) Uiso 1 1 d
H5 H 0.616(2) 0.977(3) 0.250(2) 0.045(10) Uiso 1 1 d
H9 H 0.554(2) 1.115(2) 0.2570(18) 0.033(8) Uiso 1 1 d
H10 H 0.423(2) 1.206(3) 0.204(2) 0.059(11) Uiso 1 1 d
H11 H 0.306(2) 1.164(2) 0.2429(18) 0.028(8) Uiso 1 1 d
H14 H 0.193(2) 1.136(3) 0.286(2) 0.057(11) Uiso 1 1 d
H15 H 0.085(2) 1.078(3) 0.332(2) 0.050(10) Uiso 1 1 d
H16 H 0.110(2) 0.947(3) 0.417(2) 0.058(12) Uiso 1 1 d
H17 H 0.243(3) 0.876(3) 0.460(2) 0.067(13) Uiso 1 1 d
H20A H 0.400(4) 1.321(4) 0.337(3) 0.12(2) Uiso 1 1 d
H20B H 0.414(2) 1.252(3) 0.419(2) 0.065(12) Uiso 1 1 d
H22 H -0.2007(19) 1.184(2) 0.0147(18) 0.031(8) Uiso 1 1 d
H23 H -0.288(2) 1.198(3) 0.097(2) 0.048(10) Uiso 1 1 d
H24 H -0.246(2) 1.120(3) 0.2190(19) 0.041(9) Uiso 1 1 d
H25 H -0.121(2) 1.016(2) 0.246(2) 0.038(9) Uiso 1 1 d
H29 H -0.074(2) 0.871(2) 0.2296(19) 0.040(9) Uiso 1 1 d
H30 H 0.045(2) 0.762(3) 0.282(2) 0.063(11) Uiso 1 1 d
H31 H 0.173(2) 0.789(2) 0.2458(18) 0.033(8) Uiso 1 1 d
H34 H 0.2897(19) 0.816(2) 0.2096(18) 0.031(8) Uiso 1 1 d
H35 H 0.405(2) 0.855(3) 0.172(2) 0.047(10) Uiso 1 1 d
H36 H 0.397(2) 0.991(3) 0.088(2) 0.060(11) Uiso 1 1 d
H37 H 0.2676(19) 1.077(2) 0.0483(18) 0.028(8) Uiso 1 1 d
H40A H 0.070(3) 0.738(4) 0.079(3) 0.101(17) Uiso 1 1 d
H40B H 0.039(3) 0.631(4) 0.106(3) 0.097(17) Uiso 1 1 d

loop_
_atom_site_aniso_label
_atom_site_aniso_U_11
_atom_site_aniso_U_22
_atom_site_aniso_U_33
_atom_site_aniso_U_23
_atom_site_aniso_U_13
_atom_site_aniso_U_12
C1 0.0293(14) 0.0248(13) 0.0243(15) -0.0029(11) 0.0100(12) -0.0016(11)
C2 0.0320(15) 0.0373(17) 0.0343(18) -0.0034(14) 0.0110(14) 0.0056(13)
C3 0.0347(16) 0.0427(19) 0.050(2) -0.0022(16) 0.0200(16) 0.0092(15)
C4 0.0413(17) 0.0387(17) 0.043(2) -0.0117(15) 0.0255(16) -0.0057(14)
C5 0.0378(16) 0.0351(16) 0.0288(18) -0.0070(13) 0.0164(14) -0.0079(13)
C6 0.0282(13) 0.0285(14) 0.0241(15) -0.0073(12) 0.0099(12) -0.0085(11)
C7 0.0293(13) 0.0267(13) 0.0174(14) -0.0024(11) 0.0057(11) -0.0024(11)
C8 0.0323(14) 0.0295(14) 0.0217(15) -0.0042(12) 0.0077(12) -0.0029(12)
C9 0.0462(18) 0.0353(16) 0.0234(16) 0.0014(13) 0.0145(14) -0.0041(14)
C10 0.054(2) 0.0347(17) 0.0274(17) 0.0057(14) 0.0119(15) 0.0008(15)
C11 0.0401(17) 0.0350(16) 0.0244(16) 0.0024(13) 0.0019(14) 0.0067(14)
C12 0.0338(14) 0.0314(15) 0.0195(15) -0.0044(12) 0.0069(12) -0.0003(12)
C13 0.0302(14) 0.0372(16) 0.0205(15) -0.0048(13) 0.0024(12) -0.0004(13)
C14 0.0377(17) 0.048(2) 0.0318(19) -0.0039(16) 0.0023(15) 0.0063(15)
C15 0.0251(15) 0.067(2) 0.039(2) -0.0071(18) 0.0028(15) 0.0100(16)
C16 0.0272(15) 0.064(2) 0.045(2) -0.0075(18) 0.0132(15) -0.0042(16)
C17 0.0291(15) 0.0473(19) 0.0379(19) -0.0023(15) 0.0132(14) -0.0013(14)
C18 0.0279(13) 0.0286(14) 0.0268(16) -0.0022(12) 0.0074(12) -0.0025(12)
C19 0.0290(14) 0.0326(15) 0.0286(16) -0.0008(13) 0.0130(12) -0.0040(12)
C20 0.062(2) 0.046(2) 0.073(3) 0.001(2) 0.021(2) -0.0035(19)
C21 0.0245(12) 0.0248(13) 0.0199(14) -0.0028(11) 0.0079(11) -0.0018(11)
C22 0.0305(14) 0.0315(15) 0.0308(17) -0.0017(13) 0.0088(13) 0.0059(12)
C23 0.0319(15) 0.0402(17) 0.0395(19) -0.0041(15) 0.0133(14) 0.0092(14)
C24 0.0348(15) 0.0399(17) 0.0362(18) -0.0068(14) 0.0200(14) -0.0002(14)
C25 0.0337(15) 0.0356(16) 0.0233(16) -0.0020(13) 0.0126(13) -0.0037(13)
C26 0.0256(13) 0.0275(14) 0.0241(15) -0.0027(11) 0.0097(12) -0.0028(11)
C27 0.0269(13) 0.0227(13) 0.0163(13) 0.0004(10) 0.0041(11) 0.0001(11)
C28 0.0305(13) 0.0262(13) 0.0185(14) 0.0009(11) 0.0058(11) -0.0008(11)
C29 0.0368(16) 0.0365(16) 0.0280(17) 0.0062(13) 0.0123(13) -0.0004(13)
C30 0.0490(18) 0.0326(16) 0.0320(17) 0.0132(14) 0.0164(15) 0.0037(14)
C31 0.0376(16) 0.0326(15) 0.0299(17) 0.0089(13) 0.0069(14) 0.0101(13)
C32 0.0290(13) 0.0268(14) 0.0218(15) -0.0025(11) 0.0055(12) 0.0038(11)
C33 0.0271(13) 0.0263(13) 0.0209(14) 0.0014(11) 0.0042(12) 0.0026(11)
C34 0.0389(16) 0.0349(17) 0.0322(18) 0.0029(14) 0.0042(14) 0.0076(14)
C35 0.0276(15) 0.0442(18) 0.045(2) -0.0037(16) 0.0087(14) 0.0125(14)
C36 0.0274(15) 0.049(2) 0.049(2) -0.0056(17) 0.0144(15) 0.0000(14)
C37 0.0283(14) 0.0375(17) 0.0346(18) 0.0016(14) 0.0099(13) 0.0019(13)
C38 0.0230(12) 0.0252(13) 0.0260(15) -0.0019(12) 0.0045(11) -0.0002(11)
C39 0.0253(13) 0.0287(14) 0.0201(14) 0.0032(12) 0.0038(11) -0.0018(11)
C40 0.065(3) 0.055(2) 0.056(3) 0.009(2) 0.021(2) 0.010(2)
N1 0.0255(11) 0.0369(13) 0.0216(13) -0.0040(10) 0.0068(10) -0.0005(10)
N2 0.0234(11) 0.0303(12) 0.0237(13) -0.0013(10) 0.0049(9) -0.0008(10)
O1 0.0549(14) 0.0462(13) 0.0363(13) 0.0090(11) 0.0169(11) -0.0101(11)
O2 0.0546(14) 0.0448(13) 0.0466(15) -0.0189(12) 0.0256(12) -0.0092(11)
O3 0.0529(14) 0.0389(12) 0.0354(13) 0.0069(10) 0.0166(11) -0.0114(10)
O4 0.0529(13) 0.0331(12) 0.0302(12) -0.0081(10) 0.0099(10) 0.0030(10)
S1 0.0240(3) 0.0258(3) 0.0198(4) -0.0002(3) 0.0070(3) 0.0018(3)
S2 0.0221(3) 0.0219(3) 0.0181(3) 0.0012(2) 0.0056(3) 0.0016(2)
Cl1 0.0656(6) 0.0671(6) 0.0570(6) -0.0012(5) 0.0204(5) 0.0044(5)
Cl2 0.1331(13) 0.1769(18) 0.202(2) -0.1451(16) 0.1188(15) -0.1084(13)
Cl3 0.0790(8) 0.1482(13) 0.0590(8) -0.0084(8) 0.0092(6) 0.0547(9)
Cl4 0.0826(7) 0.0472(6) 0.0764(8) -0.0092(5) -0.0088(6) 0.0183(5)
Fe1 0.0236(2) 0.0249(2) 0.0193(2) -0.00098(15) 0.00751(17) -0.00131(15)
Fe2 0.0212(2) 0.0210(2) 0.0187(2) 0.00051(15) 0.00592(16) -0.00044(14)

loop_
_atom_type_symbol
_atom_type_description
_atom_type_scat_dispersion_real
_atom_type_scat_dispersion_imag
_atom_type_scat_source
C C 0.0033 0.0016 'International Tables Vol C Tables 4.2.6.8 and 6.1.1.4'
H H 0.0000 0.0000 'International Tables Vol C Tables 4.2.6.8 and 6.1.1.4'
N N 0.0061 0.0033 'International Tables Vol C Tables 4.2.6.8 and 6.1.1.4'
O O 0.0106 0.0060 'International Tables Vol C Tables 4.2.6.8 and 6.1.1.4'
S S 0.1246 0.1234 'International Tables Vol C Tables 4.2.6.8 and 6.1.1.4'
Cl Cl 0.1484 0.1585 'International Tables Vol C Tables 4.2.6.8 and 6.1.1.4'
Fe Fe 0.3463 0.8444 'International Tables Vol C Tables 4.2.6.8 and 6.1.1.4'

loop_
_geom_angle_atom_site_label_1
_geom_angle_atom_site_label_2
_geom_angle_atom_site_label_3
_geom_angle
_geom_angle_site_symmetry_3
C6 C1 C2 120.9(3) .
C6 C1 S1 125.0(2) .
C2 C1 S1 114.1(2) .
C3 C2 C1 120.1(3) .
C3 C2 H2 121(2) .
C1 C2 H2 119(2) .
C4 C3 C2 120.1(3) .
C4 C3 H3 122(2) .
C2 C3 H3 118(2) .
C3 C4 C5 119.8(3) .
C3 C4 H4 121(2) .
C5 C4 H4 119(2) .
C4 C5 C6 122.0(3) .
C4 C5 H5 119.6(19) .
C6 C5 H5 118(2) .
C1 C6 C5 116.8(3) .
C1 C6 C8 124.3(2) .
C5 C6 C8 118.9(3) .
C8 C7 C12 118.1(2) .
C8 C7 Fe1 130.9(2) .
C12 C7 Fe1 111.05(19) .
C7 C8 C9 118.6(3) .
C7 C8 C6 124.0(2) .
C9 C8 C6 117.3(2) .
C10 C9 C8 121.9(3) .
C10 C9 H9 120.7(19) .
C8 C9 H9 117.4(19) .
C11 C10 C9 119.8(3) .
C11 C10 H10 117(2) .
C9 C10 H10 123(2) .
C10 C11 C12 119.8(3) .
C10 C11 H11 122(2) .
C12 C11 H11 118(2) .
C11 C12 C7 121.5(3) .
C11 C12 C13 122.3(3) .
C7 C12 C13 116.1(2) .
N1 C13 C14 120.4(3) .
N1 C13 C12 113.8(2) .
C14 C13 C12 125.8(3) .
C15 C14 C13 120.2(3) .
C15 C14 H14 121(2) .
C13 C14 H14 119(2) .
C16 C15 C14 119.0(3) .
C16 C15 H15 122(2) .
C14 C15 H15 119(2) .
C15 C16 C17 119.2(3) .
C15 C16 H16 123(3) .
C17 C16 H16 118(3) .
N1 C17 C16 122.6(3) .
N1 C17 H17 116(2) .
C16 C17 H17 121(2) .
O1 C18 Fe1 174.6(3) .
O2 C19 Fe1 178.4(3) .
Cl2 C20 Cl1 111.5(2) .
Cl2 C20 H20A 103(3) .
Cl1 C20 H20A 106(3) .
Cl2 C20 H20B 113(2) .
Cl1 C20 H20B 107(2) .
H20A C20 H20B 116(4) .
C26 C21 C22 120.8(2) .
C26 C21 S2 124.9(2) .
C22 C21 S2 114.3(2) .
C23 C22 C21 120.6(3) .
C23 C22 H22 121.9(17) .
C21 C22 H22 117.3(17) .
C24 C23 C22 119.7(3) .
C24 C23 H23 122(2) .
C22 C23 H23 118(2) .
C25 C24 C23 119.7(3) .
C25 C24 H24 121.2(19) .
C23 C24 H24 119.0(19) .
C24 C25 C26 122.4(3) .
C24 C25 H25 119.5(19) .
C26 C25 H25 118.1(19) .
C21 C26 C25 116.7(3) .
C21 C26 C28 124.5(2) .
C25 C26 C28 118.9(3) .
C32 C27 C28 117.7(2) .
C32 C27 Fe2 111.63(18) .
C28 C27 Fe2 130.6(2) .
C29 C28 C27 118.5(2) .
C29 C28 C26 117.5(2) .
C27 C28 C26 124.0(2) .
C30 C29 C28 122.1(3) .
C30 C29 H29 120.9(19) .
C28 C29 H29 116.9(19) .
C31 C30 C29 119.8(3) .
C31 C30 H30 121(2) .
C29 C30 H30 119(2) .
C30 C31 C32 119.2(3) .
C30 C31 H31 122.3(19) .
C32 C31 H31 118.5(19) .
C31 C32 C27 122.2(3) .
C31 C32 C33 121.7(3) .
C27 C32 C33 116.0(2) .
N2 C33 C34 120.3(3) .
N2 C33 C32 114.2(2) .
C34 C33 C32 125.5(3) .
C35 C34 C33 120.3(3) .
C35 C34 H34 119.9(19) .
C33 C34 H34 119.7(19) .
C36 C35 C34 118.7(3) .
C36 C35 H35 125(2) .
C34 C35 H35 117(2) .
C35 C36 C37 119.3(3) .
C35 C36 H36 120(2) .
C37 C36 H36 121(2) .
N2 C37 C36 123.1(3) .
N2 C37 H37 115.4(19) .
C36 C37 H37 121.5(19) .
O3 C38 Fe2 175.5(2) .
O4 C39 Fe2 177.2(2) .
Cl4 C40 Cl3 113.8(2) .
Cl4 C40 H40A 109(3) .
Cl3 C40 H40A 105(3) .
Cl4 C40 H40B 114(3) .
Cl3 C40 H40B 102(3) .
H40A C40 H40B 112(4) .
C17 N1 C13 118.6(3) .
C17 N1 Fe1 126.3(2) .
C13 N1 Fe1 114.42(18) .
C37 N2 C33 118.4(2) .
C37 N2 Fe2 126.8(2) .
C33 N2 Fe2 114.39(17) .
C1 S1 Fe1 110.11(10) .
C1 S1 Fe1 111.44(9) 3_676
Fe1 S1 Fe1 98.56(3) 3_676
C21 S2 Fe2 109.86(9) .
C21 S2 Fe2 111.30(9) 3_575
Fe2 S2 Fe2 98.64(3) 3_575
C19 Fe1 C18 93.74(13) .
C19 Fe1 N1 96.45(12) .
C18 Fe1 N1 95.57(11) .
C19 Fe1 C7 85.65(12) .
C18 Fe1 C7 178.26(12) .
N1 Fe1 C7 82.89(10) .
C19 Fe1 S1 95.14(9) .
C18 Fe1 S1 89.64(9) .
N1 Fe1 S1 166.94(7) .
C7 Fe1 S1 92.03(8) .
C19 Fe1 S1 169.46(9) 3_676
C18 Fe1 S1 96.20(9) 3_676
N1 Fe1 S1 86.09(7) 3_676
C7 Fe1 S1 84.51(8) 3_676
S1 Fe1 S1 81.44(3) 3_676
C39 Fe2 C38 94.88(12) .
C39 Fe2 C27 85.24(12) .
C38 Fe2 C27 177.40(11) .
C39 Fe2 N2 99.22(11) .
C38 Fe2 N2 94.85(10) .
C27 Fe2 N2 82.57(10) .
C39 Fe2 S2 92.93(9) .
C38 Fe2 S2 90.36(8) .
C27 Fe2 S2 92.22(8) .
N2 Fe2 S2 166.30(7) .
C39 Fe2 S2 167.59(9) 3_575
C38 Fe2 S2 96.16(9) 3_575
C27 Fe2 S2 83.99(8) 3_575
N2 Fe2 S2 85.49(7) 3_575
S2 Fe2 S2 81.36(3) 3_575

loop_
_geom_bond_atom_site_label_1
_geom_bond_atom_site_label_2
_geom_bond_distance
_geom_bond_site_symmetry_2
C1 C6 1.398(4) .
C1 C2 1.400(4) .
C1 S1 1.776(3) .
C2 C3 1.384(4) .
C2 H2 0.96(4) .
C3 C4 1.375(5) .
C3 H3 0.87(4) .
C4 C5 1.382(5) .
C4 H4 0.97(4) .
C5 C6 1.408(4) .
C5 H5 0.97(4) .
C6 C8 1.492(4) .
C7 C8 1.408(4) .
C7 C12 1.410(4) .
C7 Fe1 1.998(3) .
C8 C9 1.410(4) .
C9 C10 1.379(5) .
C9 H9 0.97(3) .
C10 C11 1.372(5) .
C10 H10 0.95(4) .
C11 C12 1.396(4) .
C11 H11 0.85(3) .
C12 C13 1.468(4) .
C13 N1 1.359(4) .
C13 C14 1.386(4) .
C14 C15 1.375(5) .
C14 H14 0.95(4) .
C15 C16 1.369(5) .
C15 H15 0.85(4) .
C16 C17 1.372(5) .
C16 H16 0.85(4) .
C17 N1 1.346(4) .
C17 H17 0.96(4) .
C18 O1 1.144(3) .
C18 Fe1 1.818(3) .
C19 O2 1.149(3) .
C19 Fe1 1.751(3) .
C20 Cl2 1.710(4) .
C20 Cl1 1.765(4) .
C20 H20A 1.04(6) .
C20 H20B 0.99(4) .
C21 C26 1.397(4) .
C21 C22 1.401(4) .
C21 S2 1.775(3) .
C22 C23 1.384(4) .
C22 H22 0.97(3) .
C23 C24 1.381(5) .
C23 H23 0.96(3) .
C24 C25 1.380(4) .
C24 H24 1.01(3) .
C25 C26 1.413(4) .
C25 H25 0.93(3) .
C26 C28 1.489(4) .
C27 C32 1.409(4) .
C27 C28 1.413(4) .
C27 Fe2 1.994(3) .
C28 C29 1.405(4) .
C29 C30 1.380(4) .
C29 H29 0.99(3) .
C30 C31 1.377(4) .
C30 H30 0.98(4) .
C31 C32 1.394(4) .
C31 H31 0.91(3) .
C32 C33 1.463(4) .
C33 N2 1.358(3) .
C33 C34 1.392(4) .
C34 C35 1.377(5) .
C34 H34 0.89(3) .
C35 C36 1.368(5) .
C35 H35 0.90(4) .
C36 C37 1.370(4) .
C36 H36 0.91(4) .
C37 N2 1.343(4) .
C37 H37 0.90(3) .
C38 O3 1.139(3) .
C38 Fe2 1.818(3) .
C39 O4 1.143(3) .
C39 Fe2 1.766(3) .
C40 Cl4 1.729(5) .
C40 Cl3 1.741(4) .
C40 H40A 1.04(5) .
C40 H40B 0.92(5) .
N1 Fe1 1.988(2) .
N2 Fe2 2.002(2) .
S1 Fe1 2.2514(8) .
S1 Fe1 2.3432(8) 3_676
S2 Fe2 2.2509(7) .
S2 Fe2 2.3353(7) 3_575
Fe1 S1 2.3432(8) 3_676
Fe2 S2 2.3352(7) 3_575

loop_
_geom_torsion_atom_site_label_1
_geom_torsion_atom_site_label_2
_geom_torsion_atom_site_label_3
_geom_torsion_atom_site_label_4
_geom_torsion
_geom_torsion_site_symmetry_1
_geom_torsion_site_symmetry_4
C6 C1 C2 C3 -2.2(5) . .
S1 C1 C2 C3 178.1(3) . .
C1 C2 C3 C4 -1.3(5) . .
C2 C3 C4 C5 1.7(5) . .
C3 C4 C5 C6 1.4(5) . .
C2 C1 C6 C5 5.0(4) . .
S1 C1 C6 C5 -175.3(2) . .
C2 C1 C6 C8 -174.4(3) . .
S1 C1 C6 C8 5.2(4) . .
C4 C5 C6 C1 -4.7(4) . .
C4 C5 C6 C8 174.8(3) . .
C12 C7 C8 C9 7.1(4) . .
Fe1 C7 C8 C9 -170.4(2) . .
C12 C7 C8 C6 -172.9(3) . .
Fe1 C7 C8 C6 9.6(4) . .
C1 C6 C8 C7 -28.9(4) . .
C5 C6 C8 C7 151.7(3) . .
C1 C6 C8 C9 151.1(3) . .
C5 C6 C8 C9 -28.4(4) . .
C7 C8 C9 C10 -5.0(4) . .
C6 C8 C9 C10 175.0(3) . .
C8 C9 C10 C11 -0.3(5) . .
C9 C10 C11 C12 3.3(5) . .
C10 C11 C12 C7 -1.0(4) . .
C10 C11 C12 C13 179.6(3) . .
C8 C7 C12 C11 -4.3(4) . .
Fe1 C7 C12 C11 173.7(2) . .
C8 C7 C12 C13 175.1(2) . .
Fe1 C7 C12 C13 -6.9(3) . .
C11 C12 C13 N1 176.5(3) . .
C7 C12 C13 N1 -2.9(4) . .
C11 C12 C13 C14 -2.6(5) . .
C7 C12 C13 C14 178.0(3) . .
N1 C13 C14 C15 -1.1(5) . .
C12 C13 C14 C15 178.0(3) . .
C13 C14 C15 C16 -0.7(5) . .
C14 C15 C16 C17 1.7(5) . .
C15 C16 C17 N1 -0.9(5) . .
C26 C21 C22 C23 1.3(4) . .
S2 C21 C22 C23 -178.4(2) . .
C21 C22 C23 C24 1.6(5) . .
C22 C23 C24 C25 -1.8(5) . .
C23 C24 C25 C26 -0.9(5) . .
C22 C21 C26 C25 -3.8(4) . .
S2 C21 C26 C25 175.8(2) . .
C22 C21 C26 C28 175.8(3) . .
S2 C21 C26 C28 -4.5(4) . .
C24 C25 C26 C21 3.7(4) . .
C24 C25 C26 C28 -176.0(3) . .
C32 C27 C28 C29 -6.9(4) . .
Fe2 C27 C28 C29 170.1(2) . .
C32 C27 C28 C26 172.6(3) . .
Fe2 C27 C28 C26 -10.4(4) . .
C21 C26 C28 C29 -151.3(3) . .
C25 C26 C28 C29 28.3(4) . .
C21 C26 C28 C27 29.1(4) . .
C25 C26 C28 C27 -151.2(3) . .
C27 C28 C29 C30 4.4(4) . .
C26 C28 C29 C30 -175.1(3) . .
C28 C29 C30 C31 1.1(5) . .
C29 C30 C31 C32 -3.9(5) . .
C30 C31 C32 C27 1.1(5) . .
C30 C31 C32 C33 179.7(3) . .
C28 C27 C32 C31 4.4(4) . .
Fe2 C27 C32 C31 -173.2(2) . .
C28 C27 C32 C33 -174.3(2) . .
Fe2 C27 C32 C33 8.1(3) . .
C31 C32 C33 N2 -179.0(3) . .
C27 C32 C33 N2 -0.3(4) . .
C31 C32 C33 C34 1.1(5) . .
C27 C32 C33 C34 179.7(3) . .
N2 C33 C34 C35 -0.2(5) . .
C32 C33 C34 C35 179.7(3) . .
C33 C34 C35 C36 0.6(5) . .
C34 C35 C36 C37 -0.3(5) . .
C35 C36 C37 N2 -0.4(5) . .
C16 C17 N1 C13 -0.9(5) . .
C16 C17 N1 Fe1 169.2(3) . .
C14 C13 N1 C17 1.9(4) . .
C12 C13 N1 C17 -177.3(3) . .
C14 C13 N1 Fe1 -169.3(2) . .
C12 C13 N1 Fe1 11.5(3) . .
C36 C37 N2 C33 0.8(4) . .
C36 C37 N2 Fe2 -170.8(2) . .
C34 C33 N2 C37 -0.4(4) . .
C32 C33 N2 C37 179.6(2) . .
C34 C33 N2 Fe2 172.2(2) . .
C32 C33 N2 Fe2 -7.8(3) . .
C6 C1 S1 Fe1 27.8(3) . .
C2 C1 S1 Fe1 -152.5(2) . .
C6 C1 S1 Fe1 -80.5(2) . 3_676
C2 C1 S1 Fe1 99.2(2) . 3_676
C26 C21 S2 Fe2 -28.7(3) . .
C22 C21 S2 Fe2 150.98(19) . .
C26 C21 S2 Fe2 79.5(2) . 3_575
C22 C21 S2 Fe2 -100.8(2) . 3_575
O2 C19 Fe1 C18 174(100) . .
O2 C19 Fe1 N1 78(10) . .
O2 C19 Fe1 C7 -5(10) . .
O2 C19 Fe1 S1 -96(10) . .
O2 C19 Fe1 S1 -26(10) . 3_676
O1 C18 Fe1 C19 7(3) . .
O1 C18 Fe1 N1 104(3) . .
O1 C18 Fe1 C7 77(5) . .
O1 C18 Fe1 S1 -88(3) . .
O1 C18 Fe1 S1 -169(3) . 3_676
C17 N1 Fe1 C19 92.6(3) . .
C13 N1 Fe1 C19 -97.0(2) . .
C17 N1 Fe1 C18 -1.9(3) . .
C13 N1 Fe1 C18 168.5(2) . .
C17 N1 Fe1 C7 177.3(3) . .
C13 N1 Fe1 C7 -12.3(2) . .
C17 N1 Fe1 S1 -115.0(3) . .
C13 N1 Fe1 S1 55.4(4) . .
C17 N1 Fe1 S1 -97.7(2) . 3_676
C13 N1 Fe1 S1 72.69(19) . 3_676
C8 C7 Fe1 C19 -75.2(3) . .
C12 C7 Fe1 C19 107.1(2) . .
C8 C7 Fe1 C18 -145(4) . .
C12 C7 Fe1 C18 38(4) . .
C8 C7 Fe1 N1 -172.3(3) . .
C12 C7 Fe1 N1 10.07(19) . .
C8 C7 Fe1 S1 19.8(3) . .
C12 C7 Fe1 S1 -157.86(19) . .
C8 C7 Fe1 S1 101.0(3) . 3_676
C12 C7 Fe1 S1 -76.66(19) . 3_676
C1 S1 Fe1 C19 53.30(13) . .
Fe1 S1 Fe1 C19 169.96(10) 3_676 .
C1 S1 Fe1 C18 147.02(13) . .
Fe1 S1 Fe1 C18 -96.32(9) 3_676 .
C1 S1 Fe1 N1 -99.2(3) . .
Fe1 S1 Fe1 N1 17.4(3) 3_676 .
C1 S1 Fe1 C7 -32.52(12) . .
Fe1 S1 Fe1 C7 84.14(8) 3_676 .
C1 S1 Fe1 S1 -116.66(10) . 3_676
Fe1 S1 Fe1 S1 0.0 3_676 3_676
O4 C39 Fe2 C38 131(5) . .
O4 C39 Fe2 C27 -51(5) . .
O4 C39 Fe2 N2 -133(5) . .
O4 C39 Fe2 S2 41(5) . .
O4 C39 Fe2 S2 -21(6) . 3_575
O3 C38 Fe2 C39 2(3) . .
O3 C38 Fe2 C27 -91(4) . .
O3 C38 Fe2 N2 -98(3) . .
O3 C38 Fe2 S2 95(3) . .
O3 C38 Fe2 S2 176(3) . 3_575
C32 C27 Fe2 C39 -109.4(2) . .
C28 C27 Fe2 C39 73.4(3) . .
C32 C27 Fe2 C38 -17(3) . .
C28 C27 Fe2 C38 166(2) . .
C32 C27 Fe2 N2 -9.48(19) . .
C28 C27 Fe2 N2 173.3(3) . .
C32 C27 Fe2 S2 157.80(19) . .
C28 C27 Fe2 S2 -19.4(2) . .
C32 C27 Fe2 S2 76.73(19) . 3_575
C28 C27 Fe2 S2 -100.4(2) . 3_575
C37 N2 Fe2 C39 -94.5(3) . .
C33 N2 Fe2 C39 93.7(2) . .
C37 N2 Fe2 C38 1.3(3) . .
C33 N2 Fe2 C38 -170.6(2) . .
C37 N2 Fe2 C27 -178.4(3) . .
C33 N2 Fe2 C27 9.74(19) . .
C37 N2 Fe2 S2 113.3(3) . .
C33 N2 Fe2 S2 -58.5(4) . .
C37 N2 Fe2 S2 97.1(2) . 3_575
C33 N2 Fe2 S2 -74.77(18) . 3_575
C21 S2 Fe2 C39 -52.46(13) . .
Fe2 S2 Fe2 C39 -168.92(9) 3_575 .
C21 S2 Fe2 C38 -147.37(12) . .
Fe2 S2 Fe2 C38 96.17(9) 3_575 .
C21 S2 Fe2 C27 32.88(12) . .
Fe2 S2 Fe2 C27 -83.58(8) 3_575 .
C21 S2 Fe2 N2 100.1(3) . .
Fe2 S2 Fe2 N2 -16.4(3) 3_575 .
C21 S2 Fe2 S2 116.46(10) . 3_575
Fe2 S2 Fe2 S2 0.0 3_575 3_575
